data_2005013
loop_
_publ_author_name
'Suga, T.'
'Okabe, N.'

_publ_section_title
;
 Bis(pyridine-2,3-dicarboxylato-<i>N</i>,<i>O</i>)copper(II)
;
_journal_issue 6
_journal_name_full 'Acta Crystallographica Section C'
_journal_page_first 1410
_journal_page_last 1412
_journal_paper_doi 10.1107/S0108270196001126
_journal_volume 52
_journal_year 1996
_chemical_formula_iupac '[Cu (C7 H5 N1 O4)2]'
_chemical_formula_moiety 'C14 H10 Cu1 N2 O8'
_chemical_formula_sum 'C14 H10 Cu N2 O8'
_chemical_formula_weight 397.78
_space_group_crystal_system monoclinic
_space_group_IT_number 14
_space_group_name_Hall '-P 2yn'
_space_group_name_H-M_alt 'P 1 21/n 1'
_atom_type_scat_source IntTabIV
_cell_angle_alpha 90
_cell_angle_beta 107.26(2)
_cell_angle_gamma 90
_cell_formula_units_Z 2
_cell_length_a 6.730(3)
_cell_length_b 12.887(3)
_cell_length_c 8.274(2)
_cell_measurement_reflns_used 25
_cell_measurement_temperature 296
_cell_measurement_theta_max 16.55
_cell_measurement_theta_min 10.0
_cell_volume 685.3(4)
_computing_cell_refinement 'MSC/AFC Diffractometer Control Software'
_computing_data_collection
;
MSC/AFC Diffractometer Control Software
(Molecular Structure Corporation, 1988)
;
_computing_data_reduction 'TEXSAN (Molecular Structure Corporation, 1985)'
_computing_molecular_graphics 'ORTEPII (Johnson, 1976) and XP (Siemens, 1994)'
_computing_structure_refinement TEXSAN
_computing_structure_solution 'SHELX86 (Sheldrick, 1985) and DIRDIF (Beurskens, 1984)'
_diffrn_measurement_device 'Rigaku AFC5R'
_diffrn_measurement_method \w-2\q
_diffrn_radiation_type MoK\a
_diffrn_radiation_wavelength 0.71069
_diffrn_reflns_av_R_equivalents 0.030
_diffrn_reflns_limit_h_max 8
_diffrn_reflns_limit_h_min 0
_diffrn_reflns_limit_k_max 16
_diffrn_reflns_limit_k_min 0
_diffrn_reflns_limit_l_max 9
_diffrn_reflns_limit_l_min -10
_diffrn_reflns_number 1790
_diffrn_reflns_theta_max 27.5
_diffrn_standards_decay_% none
_diffrn_standards_interval_count 150
_diffrn_standards_interval_time 137
_diffrn_standards_number 3
_exptl_absorpt_coefficient_mu 1.646
_exptl_absorpt_correction_type none
_exptl_crystal_colour blue
_exptl_crystal_density_diffrn 1.918
_exptl_crystal_density_meas ?
_exptl_crystal_description needle
_exptl_crystal_size_max 0.40
_exptl_crystal_size_mid 0.05
_exptl_crystal_size_min 0.05
_refine_diff_density_max 0.37
_refine_diff_density_min -0.50
_refine_ls_extinction_method none
_refine_ls_goodness_of_fit_obs 1.56
_refine_ls_hydrogen_treatment 'H atoms not refined'
_refine_ls_number_parameters 127
_refine_ls_number_reflns 1069
_refine_ls_R_factor_obs 0.041
_refine_ls_shift/esd_max 0.002
_refine_ls_structure_factor_coef F
_refine_ls_weighting_details 'w = 4F~o~^2^/\s^2^(F~o~^2^)'
_refine_ls_weighting_scheme calc
_refine_ls_wR_factor_obs 0.051
_reflns_number_observed 1069
_reflns_number_total 1657
_reflns_observed_criterion I>3\s(I)
_cod_data_source_file jz1106.cif
_cod_data_source_block okabe3110
_cod_depositor_comments
;
 Changing the space group from '-P 1' to '-P 2yn' after consulting the
 original publication. All related space group information was changed
 accordingly.

 Antanas Vaitkus,
 2017-07-04

The following automatic conversions were performed:

'_exptl_crystal_density_meas' value 'none' was changed to '?' - the
value is perceived as not measured.

Automatic conversion script
Id: cif_fix_values 3008 2015-01-20 13:52:24Z robertas 

The following automatic conversions were performed:

'_refine_ls_weighting_scheme' value 'w = 4F~o~^2^/\s^2^(F~o~^2^)' was
changed to 'calc'. New tag '_refine_ls_weighting_details' was
created. The value of the new tag was set to 'w =
4F~o~^2^/\s^2^(F~o~^2^)'.

Automatic conversion script
Id: cif_fix_values 3143 2015-03-26 13:38:13Z robertas 
;
_cod_original_cell_volume 685.3(3)
_cod_original_sg_symbol_H-M 'P 21/n'
_cod_original_formula_sum 'C14 H10 Cu1 N2 O8'
_cod_database_code 2005013

loop_
_space_group_symop_id
_space_group_symop_operation_xyz
1 x,y,z
2 -x+1/2,y+1/2,-z+1/2
3 -x,-y,-z
4 x+1/2,-y+1/2,z+1/2

loop_
_atom_site_aniso_label
_atom_site_aniso_U_11
_atom_site_aniso_U_22
_atom_site_aniso_U_33
_atom_site_aniso_U_12
_atom_site_aniso_U_13
_atom_site_aniso_U_23
Cu(1) 0.0151(4) 0.0213(4) 0.0397(5) 0.0019(4) 0.0000(3) -0.0056(4)
O(1) 0.0150(10) 0.020(2) 0.038(2) -0.0010(10) 0.0020(10) -0.0050(10)
O(2) 0.0180(10) 0.019(2) 0.037(2) 0.0030(10) 0.0010(10) -0.0070(10)
O(3) 0.033(2) 0.029(2) 0.040(2) 0.011(2) 0.015(2) 0.015(2)
O(4) 0.022(2) 0.032(2) 0.044(2) 0.0060(10) 0.0130(10) 0.009(2)
N(1) 0.013(2) 0.018(2) 0.023(2) 0.0020(10) 0.0040(10) 0.0000(10)
C(2) 0.018(2) 0.017(2) 0.017(2) -0.0010(10) 0.006(2) 0.0010(10)
C(3) 0.016(2) 0.020(2) 0.018(2) 0.000(2) 0.0030(10) 0.003(2)
C(4) 0.018(2) 0.027(2) 0.028(3) -0.002(2) -0.006(2) -0.002(2)
C(5) 0.032(3) 0.016(2) 0.030(3) -0.003(2) 0.002(2) -0.009(2)
C(6) 0.026(2) 0.020(2) 0.028(3) 0.009(2) 0.007(2) 0.002(2)
C(7) 0.020(2) 0.019(2) 0.021(2) -0.004(2) 0.007(2) -0.001(2)
C(8) 0.021(2) 0.018(2) 0.021(2) -0.001(2) -0.001(2) -0.005(2)

loop_
_atom_site_label
_atom_site_fract_x
_atom_site_fract_y
_atom_site_fract_z
_atom_site_B_iso_or_equiv
Cu(1) 0 0 .5 2.14(3)
O(1) .1558(4) -0.1245(2) .4938(4) 2.00(10)
O(2) .4766(4) -0.1901(2) .5785(4) 2.10(10)
O(3) .7481(5) -0.1499(3) .9302(4) 2.60(10)
O(4) .9365(5) -.0837(3) .7743(4) 2.50(10)
N(1) .2696(5) .0525(3) .6433(4) 1.50(10)
C(2) .4193(6) -.0215(3) .6724(5) 1.40(10)
C(3) .6186(6) -.0024(4) .7776(5) 1.50(10)
C(4) .6636(7) .0961(4) .8463(6) 2.1(2)
C(5) .5116(7) .1708(4) .8145(6) 2.2(2)
C(6) .3158(7) .1458(4) .7142(6) 2.0(2)
C(7) .3489(6) -0.1210(3) .5759(5) 1.60(10)
C(8) .7858(6) -.0850(3) .8239(5) 1.7(2)
H(1) .771(7) .107(4) .906(6) 2.0(10)
H(2) .540(7) .224(4) .855(6) 2.0(10)
H(3) .226(7) .182(3) .700(6) 2.0(10)
H(4) .8295 -0.2094 .9635 2.0

loop_
_geom_angle_atom_site_label_1
_geom_angle_atom_site_label_2
_geom_angle_atom_site_label_3
_geom_angle_site_symmetry_1
_geom_angle_site_symmetry_3
_geom_angle
_geom_angle_publ_flag
O(1) Cu(1) O(4) . 1_455 95.10(10) yes
O(1) Cu(1) O(4) . 2_656 84.90(10) yes
N(1) Cu(1) O(4) . 1_455 91.20(10) yes
N(1) Cu(1) O(4) . 2_656 88.80(10) yes
O(4) Cu(1) O(4) 1_455 2_656 180.00 yes
O(1) Cu(1) O(1) . 2_556 180.00 yes
O(1) Cu(1) N(1) . . 83.70(10) yes
O(1) Cu(1) N(1) . 2_556 96.30(10) yes
N(1) Cu(1) N(1) . 2_556 180.00 yes
Cu(1) O(1) C(7) . . 115.7(3) yes
Cu(1) N(1) C(2) . . 111.6(3) yes
Cu(1) N(1) C(6) . . 129.0(3) yes
C(2) N(1) C(6) . . 119.4(4) yes
N(1) C(2) C(3) . . 121.1(4) yes
N(1) C(2) C(7) . . 113.8(3) yes
C(3) C(2) C(7) . . 125.1(4) yes
C(2) C(3) C(4) . . 118.2(4) yes
C(2) C(3) C(8) . . 122.8(4) yes
C(4) C(3) C(8) . . 119.0(3) yes
C(3) C(4) C(5) . . 120.0(4) yes
C(4) C(5) C(6) . . 118.5(4) yes
N(1) C(6) C(5) . . 122.6(4) yes
O(1) C(7) O(2) . . 125.3(4) yes
O(1) C(7) C(2) . . 114.9(4) yes
O(2) C(7) C(2) . . 119.7(4) yes
O(3) C(8) O(4) . . 126.7(4) yes
O(3) C(8) C(3) . . 110.2(4) yes
O(4) C(8) C(3) . . 122.9(4) yes

loop_
_geom_bond_atom_site_label_1
_geom_bond_atom_site_label_2
_geom_bond_site_symmetry_2
_geom_bond_distance
_geom_bond_publ_flag
Cu(1) O(1) . 1.926(3) yes
Cu(1) N(1) . 1.969(3) yes
Cu(1) O(4) 1_455 2.660(3) yes
Cu(1) O(4) 2_656 2.660(3) ?
O(1) C(7) . 1.276(5) yes
O(2) C(7) . 1.233(5) yes
O(3) C(8) . 1.293(6) yes
O(4) C(8) . 1.201(5) yes
N(1) C(2) . 1.356(5) yes
N(1) C(6) . 1.328(6) yes
C(2) C(3) . 1.387(5) yes
C(2) C(7) . 1.511(5) yes
C(3) C(4) . 1.387(6) yes
C(3) C(8) . 1.514(6) yes
C(4) C(5) . 1.372(6) yes
C(5) C(6) . 1.372(6) yes
O(3) H(4) . 0.935 ?
C(4) H(1) . 0.76(4) ?
C(5) H(2) . 0.77(5) ?
C(6) H(3) . 0.75(4) ?
